data_9007680
loop_
_publ_author_name
'Thomas, P. A.'
'Glazer, A. M.'
'Watts, B. E.'

_publ_section_title
;
 Crystal structure and nonlinear optical properties of KSnOPO4
 and their comparison with KTiOPO4
 Note: KTP structure
;
_journal_issue 3
_journal_name_full 'Acta Crystallographica, Section B'
_journal_page_first 333
_journal_page_last 343
_journal_paper_doi 10.1107/S0108768190001318
_journal_volume 46
_journal_year 1990
_chemical_formula_structural KSnOPO4
_chemical_formula_sum 'K O5 P Sn'
_space_group_IT_number 33
_symmetry_space_group_name_Hall 'P 2c -2n'
_symmetry_space_group_name_H-M 'P n a 21'
_cell_angle_alpha 90
_cell_angle_beta 90
_cell_angle_gamma 90
_cell_length_a 13.145
_cell_length_b 6.526
_cell_length_c 10.738
_cell_formula_units_Z 8
_cell_volume 921.151
_database_code_amcsd 0009840
_exptl_crystal_density_diffrn 3.876
_cod_original_formula_sum 'K Sn P O5'
_cod_database_code 9007680
_amcsd_formula_title KSnOPO4

loop_
_space_group_symop_operation_xyz
x,y,z
1/2+x,1/2-y,z
1/2-x,1/2+y,1/2+z
-x,-y,1/2+z

loop_
_atom_site_aniso_label
_atom_site_aniso_U_11
_atom_site_aniso_U_22
_atom_site_aniso_U_33
_atom_site_aniso_U_12
_atom_site_aniso_U_13
_atom_site_aniso_U_23
K1 0.01710 0.00890 0.02430 0.00500 -0.00380 -0.00030
K2 0.01260 0.02100 0.03070 0.00630 0.00010 0.00010
Sn1 0.00280 0.00190 0.00360 0.00030 -0.00030 -0.00060
Sn2 0.00250 0.00330 0.00380 -0.00040 -0.00060 -0.00030
P1 0.00330 0.00490 0.00570 0.00040 0.00120 -0.00300
P2 0.00380 0.00300 0.00620 -0.00140 -0.00400 0.00050
OS1 0.00900 0.00700 0.01100 0.00000 0.00480 -0.00200
OS2 0.00900 0.00700 0.01100 0.00000 -0.00480 0.00200
O1 0.00900 0.00900 0.01000 -0.00400 0.00370 -0.00290
O2 0.00900 0.00900 0.01000 -0.00400 -0.00370 0.00290
O3 0.00200 0.01000 0.01400 0.00100 -0.00220 -0.00300
O4 0.00200 0.01000 0.01400 0.00100 0.00220 0.00300
O5 0.01100 0.00700 0.00800 0.00000 -0.00310 -0.00100
O6 0.01100 0.00700 0.00800 0.00000 0.00310 0.00100
O7 0.01000 0.01200 0.01200 0.00200 0.00330 0.00600
O8 0.01000 0.01200 0.01200 0.00200 -0.00330 -0.00600

loop_
_atom_site_label
_atom_site_fract_x
_atom_site_fract_y
_atom_site_fract_z
K1 0.37530 0.77710 0.69830
K2 0.10890 0.69300 0.93930
Sn1 0.37290 0.49760 0.00020
Sn2 0.24870 0.25440 0.74960
P1 0.50120 0.34110 0.75200
P2 0.17580 0.50170 0.49700
OS1 0.22850 0.98270 0.36440
OS2 0.73470 0.46590 0.62660
O1 0.48780 0.48830 0.86560
O2 0.98560 0.97820 0.13710
O3 0.40830 0.20510 0.72930
O4 0.90860 0.70300 0.27340
O5 0.10620 0.31600 0.47610
O6 0.60740 0.81370 0.52330
O7 0.24500 0.53180 0.38430
O8 0.74850 0.02820 0.60850

loop_
_cod_related_entry_id
_cod_related_entry_database
_cod_related_entry_code
1 AMCSD 0009840
